data_7710613
loop_
_publ_author_name
'Wang, Shichun'
'Heng, Yi'
'Li, Tongyu'
'Wang, Dongwei'
'Hou, Guohua'
'Zi, Guofu'
'Walter, Marc D.'

_publ_section_title
;
 Intrinsic reactivity of
 [\h<sup>5</sup>-1,3-(Me<sub>3</sub>Si)<sub>2</sub>C<sub>5</sub>H<sub>3</sub>]<sub>2</sub>U(\h<sup>4</sup>-C<sub>4</sub>Ph<sub>2</sub>)
 in small molecule activation.
;
_journal_issue 29
_journal_name_full 'Dalton transactions (Cambridge, England : 2003)'
_journal_page_first 11072
_journal_page_last 11085
_journal_paper_doi 10.1039/d2dt01730j
_journal_volume 51
_journal_year 2022
_chemical_formula_moiety 'C58 H78 N2 Si6 U'
_chemical_formula_sum 'C58 H78 N2 Si6 U'
_chemical_formula_weight 1209.79
_space_group_crystal_system triclinic
_space_group_IT_number 2
_space_group_name_Hall '-P 1'
_space_group_name_H-M_alt 'P -1'
_atom_sites_solution_hydrogens geom
_audit_creation_date 2022-05-11
_audit_creation_method
;
Olex2 1.2
(compiled 2018.05.29 svn.r3508 for OlexSys, GUI svn.r5506)
;
_audit_update_record
;
2022-05-12 deposited with the CCDC.	2022-06-27 downloaded from the CCDC.
;
_cell_angle_alpha 97.3550(10)
_cell_angle_beta 98.3800(10)
_cell_angle_gamma 106.9790(10)
_cell_formula_units_Z 2
_cell_length_a 11.6769(2)
_cell_length_b 12.1414(2)
_cell_length_c 22.3112(2)
_cell_measurement_reflns_used 31029
_cell_measurement_temperature 100.00(10)
_cell_measurement_theta_max 75.6840
_cell_measurement_theta_min 3.8530
_cell_volume 2943.94(8)
_computing_cell_refinement 'CrysAlisPro 1.171.40.35a (Rigaku OD, 2018)'
_computing_data_collection 'CrysAlisPro 1.171.40.35a (Rigaku OD, 2018)'
_computing_data_reduction 'CrysAlisPro 1.171.40.35a (Rigaku OD, 2018)'
_computing_molecular_graphics 'Olex2 (Dolomanov et al., 2009)'
_computing_publication_material 'Olex2 (Dolomanov et al., 2009)'
_computing_structure_refinement 'ShelXL (Sheldrick, 2015)'
_computing_structure_solution 'ShelXT (Sheldrick, 2015)'
_diffrn_ambient_environment N~2~
_diffrn_ambient_temperature 100.00(10)
_diffrn_detector 'CCD plate'
_diffrn_detector_area_resol_mean 10.0000
_diffrn_detector_type HyPix
_diffrn_measured_fraction_theta_full 0.998
_diffrn_measured_fraction_theta_max 0.960
_diffrn_measurement_details
;
List of Runs (angles in degrees, time in seconds):

  # Type    Start    End  Width  t~exp~   \w     \q     \k     \f   Frames
#--------------------------------------------------------------------------
  1  \w    -57.00  25.00   0.50    0.05    --  -47.70  57.00 -90.00  164
  2  \w    -56.00  17.00   0.50    0.05    --  -47.70  90.00 -60.00  146
  3  \w     29.00  59.00   0.50    0.05    --   47.70 -37.00 -30.00   60
  4  \w     36.00  75.00   0.50    0.05    --  104.75 -94.00  60.00   78
  5  \w     65.00 108.00   0.50    0.05    --  104.75 -94.00 120.00   86
  6  \w     92.00 118.00   0.50    0.05    --  104.75 -77.00   0.00   52
  7  \w     71.00 109.00   0.50    0.05    --  104.75 -94.00 -30.00   76
  8  \w     42.00  67.00   0.50    0.05    --  104.75 -94.00 -30.00   50
  9  \w     32.00  90.00   0.50    0.05    --  104.75-125.00  30.00  116
 10  \w     32.00  59.00   0.50    0.05    --  104.75 -94.00 120.00   54
 11  \w    -21.00   5.00   0.50    0.05    --   47.70 -37.00 -30.00   52
 12  \w    -16.00  59.00   0.50    0.05    --   47.70 -19.00  60.00  150
 13  \w    112.00 153.00   0.50    0.05    --  104.75  90.00 -60.00   82
 14  \w    102.00 178.00   0.50    0.05    --  104.75  15.00-120.00  152
 15  \w     52.00 123.00   0.50    0.05    --  104.75 -90.00-174.00  142
 16  \w     37.00 116.00   0.50    0.05    --  104.75 -15.00-180.00  158
 17  \w     33.00 128.00   0.50    0.05    --  104.75 -77.00-180.00  190
 18  \w     20.00  74.00   0.50    0.05    --   47.70 -90.00-174.00  108
 19  \w    -23.00   5.00   0.50    0.05    --   47.70 -90.00-174.00   56
 20  \w   -117.00 -80.00   0.50    0.05    --  -47.70-125.00  60.00   74
 21  \w   -119.00 -73.00   0.50    0.05    --  -47.70-125.00 -90.00   92
 22  \w   -118.00 -93.00   0.50    0.05    --  -47.70-125.00-120.00   50
 23  \w   -175.00 -77.00   0.50    0.05    -- -102.00 -90.00-174.00  196
 24  \w   -115.00 -28.00   0.50    0.05    -- -102.00  30.00 -60.00  174
 25  \w    -73.00 -46.00   0.50    0.05    -- -102.00 125.00 -30.00   54
 26  \w   -120.00 -95.00   0.50    0.05    -- -102.00  90.00 -60.00   50
 27  \w   -117.00 -79.00   0.50    0.05    -- -102.00 125.00 -30.00   76
 28  \w   -116.00 -34.00   0.50    0.05    -- -102.00 125.00  60.00  164
 29  \w   -115.00 -30.00   0.50    0.05    -- -102.00  45.00 150.00  170
 30  \w   -170.00 -95.00   0.50    0.05    -- -102.00 -30.00 120.00  150
 31  \w   -166.00 -90.00   0.50    0.05    -- -102.00 -45.00  30.00  152
;
_diffrn_measurement_device 'four-circle diffractometer'
_diffrn_measurement_device_type 'XtaLAB Synergy R, DW system, HyPix'
_diffrn_measurement_method '\w scans'
_diffrn_orient_matrix_type 'CrysAlisPro convention (1999,Acta A55,543-557)'
_diffrn_orient_matrix_UB_11 -0.1103455000
_diffrn_orient_matrix_UB_12 -0.0534099000
_diffrn_orient_matrix_UB_13 0.0292810000
_diffrn_orient_matrix_UB_21 0.0869812000
_diffrn_orient_matrix_UB_22 -0.0056751000
_diffrn_orient_matrix_UB_23 0.0576463000
_diffrn_orient_matrix_UB_31 0.0048855000
_diffrn_orient_matrix_UB_32 0.1237234000
_diffrn_orient_matrix_UB_33 0.0292293000
_diffrn_radiation_monochromator mirror
_diffrn_radiation_probe x-ray
_diffrn_radiation_type CuK\a
_diffrn_radiation_wavelength 1.54184
_diffrn_reflns_av_R_equivalents 0.0681
_diffrn_reflns_av_unetI/netI 0.0541
_diffrn_reflns_Laue_measured_fraction_full 0.998
_diffrn_reflns_Laue_measured_fraction_max 0.960
_diffrn_reflns_limit_h_max 14
_diffrn_reflns_limit_h_min -14
_diffrn_reflns_limit_k_max 15
_diffrn_reflns_limit_k_min -12
_diffrn_reflns_limit_l_max 27
_diffrn_reflns_limit_l_min -27
_diffrn_reflns_number 34975
_diffrn_reflns_point_group_measured_fraction_full 0.998
_diffrn_reflns_point_group_measured_fraction_max 0.960
_diffrn_reflns_theta_full 67.684
_diffrn_reflns_theta_max 75.861
_diffrn_reflns_theta_min 3.870
_diffrn_source 'Rotating-anode X-ray tube'
_diffrn_source_type 'Rigaku (Cu) X-ray Source'
_exptl_absorpt_coefficient_mu 9.201
_exptl_absorpt_correction_T_max 1.00000
_exptl_absorpt_correction_T_min 0.44876
_exptl_absorpt_correction_type multi-scan
_exptl_absorpt_process_details
;
CrysAlisPro 1.171.40.35a (Rigaku Oxford Diffraction, 2018)
Empirical absorption correction using spherical harmonics,
 implemented in SCALE3 ABSPACK scaling algorithm.
;
_exptl_crystal_colour brown
_exptl_crystal_colour_primary brown
_exptl_crystal_density_diffrn 1.365
_exptl_crystal_description block
_exptl_crystal_F_000 1232
_exptl_crystal_size_max 0.2
_exptl_crystal_size_mid 0.2
_exptl_crystal_size_min 0.2
_refine_diff_density_max 6.507
_refine_diff_density_min -3.350
_refine_diff_density_rms 0.321
_refine_ls_extinction_method none
_refine_ls_goodness_of_fit_ref 1.039
_refine_ls_hydrogen_treatment constr
_refine_ls_matrix_type full
_refine_ls_number_parameters 610
_refine_ls_number_reflns 11780
_refine_ls_number_restraints 37
_refine_ls_restrained_S_all 1.037
_refine_ls_R_factor_all 0.0732
_refine_ls_R_factor_gt 0.0635
_refine_ls_shift/su_max 0.001
_refine_ls_shift/su_mean 0.000
_refine_ls_structure_factor_coef Fsqd
_refine_ls_weighting_details 'w=1/[\s^2^(Fo^2^)+(0.0827P)^2^+109.5690P] where P=(Fo^2^+2Fc^2^)/3'
_refine_ls_weighting_scheme calc
_refine_ls_wR_factor_gt 0.1826
_refine_ls_wR_factor_ref 0.1912
_reflns_Friedel_coverage 0.000
_reflns_number_gt 11293
_reflns_number_total 11780
_reflns_threshold_expression 'I > 2\s(I)'
_cod_data_source_file d2dt01730j2.cif
_cod_data_source_block compound17
_cod_depositor_comments 'Adding full bibliography for 7710605--7710617.cif.'
_cod_original_cell_volume 2943.93(8)
_cod_database_code 7710613
_shelx_shelxl_version_number 2014/7
_chemical_oxdiff_formula C1H1N1Si1U1
_shelx_space_group_comment
;
The symmetry employed for this shelxl refinement is uniquely defined
by the following loop, which should always be used as a source of
symmetry information in preference to the above space-group names.
They are only intended as comments.
;
_shelx_estimated_absorpt_t_max 0.261
_shelx_estimated_absorpt_t_min 0.261
_diffrn_oxdiff_digest_frames
;
019fde2b74fe3b1279744c77f9bb28b098033741916
;
_reflns_odcompleteness_completeness 99.89
_reflns_odcompleteness_iscentric 1
_reflns_odcompleteness_theta 66.97
_olex2_refinement_description
;
1. Fixed Uiso
 At 1.2 times of:
  All C(H) groups
 At 1.5 times of:
  All C(H,H,H) groups
2. Rigid bond restraints
 C15, Si4
 with sigma for 1-2 distances of 0.01 and sigma for 1-3 distances of 0.01
3. Uiso/Uaniso restraints and constraints
C15 \\sim Si4: within 2A with sigma of 0.04 and sigma for terminal atoms of 0.08
Uanis(C16) \\sim Ueq, Uanis(C29) \\sim Ueq, Uanis(C4) \\sim Ueq: with sigma of
0.001 and sigma for terminal atoms of 0.002
Uanis(C2) \\sim Ueq, Uanis(C15) \\sim Ueq: with sigma of 0.0001 and sigma for
terminal atoms of 0.0002
Uanis(C1) = Uanis(C2)
Uanis(C15) = Uanis(C25)
4.a Aromatic/amide H refined with riding coordinates:
 C3(H3), C5(H5), C17(H17), C19(H19), C36(H36), C37(H37), C38(H38), C39(H39),
 C40(H40), C42(H42), C43(H43), C44(H44), C45(H45), C46(H46), C48(H48), C49(H49),
  C50(H50), C51(H51), C52(H52), C54(H54), C55(H55), C56(H56), C57(H57), C58(H58)
4.b Idealised Me refined as rotating group:
 C6(H6A,H6B,H6C), C7(H7A,H7B,H7C), C8(H8A,H8B,H8C), C9(H9A,H9B,H9C), C10(H10A,
 H10B,H10C), C11(H11A,H11B,H11C), C12(H12A,H12B,H12C), C13(H13A,H13B,H13C),
 C14(H14A,H14B,H14C), C20(H20A,H20B,H20C), C21(H21A,H21B,H21C), C22(H22A,H22B,
 H22C), C23(H23A,H23B,H23C), C24(H24A,H24B,H24C), C25(H25A,H25B,H25C), C26(H26A,
 H26B,H26C), C27(H27A,H27B,H27C), C28(H28A,H28B,H28C)
;
_olex2_submission_special_instructions 'No special instructions were received'
_oxdiff_exptl_absorpt_empirical_details
;
Empirical correction (ABSPACK) includes:
- Absorption correction using spherical harmonics
- Frame scaling
;
_oxdiff_exptl_absorpt_empirical_full_max 2.197
_oxdiff_exptl_absorpt_empirical_full_min 0.657

loop_
_space_group_symop_operation_xyz
'x, y, z'
'-x, -y, -z'

loop_
_atom_site_label
_atom_site_type_symbol
_atom_site_fract_x
_atom_site_fract_y
_atom_site_fract_z
_atom_site_U_iso_or_equiv
_atom_site_adp_type
_atom_site_occupancy
_atom_site_site_symmetry_order
_atom_site_calc_flag
_atom_site_refinement_flags_posn
_atom_site_refinement_flags_adp
_atom_site_refinement_flags_occupancy
_atom_site_disorder_assembly
_atom_site_disorder_group
C1 C 0.1807(8) 0.4390(7) 0.2460(4) 0.0065(10) Uani 1 1 d . . . . .
C2 C 0.1297(8) 0.4747(7) 0.1957(4) 0.0065(10) Uani 1 1 d . U . . .
C3 C 0.2039(9) 0.4840(8) 0.1509(4) 0.0142(19) Uani 1 1 d . . . . .
H3 H 0.1882 0.5085 0.1136 0.017 Uiso 1 1 calc R . . . .
C4 C 0.3063(9) 0.4499(8) 0.1721(4) 0.0124(18) Uani 1 1 d . U . . .
C5 C 0.2903(9) 0.4221(8) 0.2314(5) 0.0137(18) Uani 1 1 d . . . . .
H5 H 0.3437 0.3966 0.2569 0.016 Uiso 1 1 calc R . . . .
C6 C 0.0292(11) 0.2230(9) 0.2884(5) 0.025(2) Uani 1 1 d . . . . .
H6A H -0.0264 0.2107 0.2502 0.037 Uiso 1 1 calc GR . . . .
H6B H -0.0157 0.1970 0.3195 0.037 Uiso 1 1 calc GR . . . .
H6C H 0.0848 0.1794 0.2832 0.037 Uiso 1 1 calc GR . . . .
C7 C 0.0091(10) 0.4548(10) 0.3401(5) 0.025(2) Uani 1 1 d . . . . .
H7A H 0.0461 0.5382 0.3469 0.037 Uiso 1 1 calc GR . . . .
H7B H -0.0095 0.4313 0.3780 0.037 Uiso 1 1 calc GR . . . .
H7C H -0.0647 0.4323 0.3097 0.037 Uiso 1 1 calc GR . . . .
C8 C 0.2452(12) 0.3987(12) 0.3774(6) 0.032(3) Uani 1 1 d . . . . .
H8A H 0.2900 0.3470 0.3660 0.048 Uiso 1 1 calc GR . . . .
H8B H 0.2128 0.3795 0.4133 0.048 Uiso 1 1 calc GR . . . .
H8C H 0.2986 0.4781 0.3863 0.048 Uiso 1 1 calc GR . . . .
C9 C -0.1455(9) 0.3458(9) 0.1699(5) 0.022(2) Uani 1 1 d . . . . .
H9A H -0.1292 0.2865 0.1428 0.032 Uiso 1 1 calc GR . . . .
H9B H -0.2260 0.3484 0.1555 0.032 Uiso 1 1 calc GR . . . .
H9C H -0.1398 0.3278 0.2107 0.032 Uiso 1 1 calc GR . . . .
C10 C -0.0666(10) 0.6101(10) 0.2202(6) 0.027(2) Uani 1 1 d . . . . .
H10A H -0.0399 0.6095 0.2629 0.040 Uiso 1 1 calc GR . . . .
H10B H -0.1530 0.5968 0.2121 0.040 Uiso 1 1 calc GR . . . .
H10C H -0.0252 0.6847 0.2108 0.040 Uiso 1 1 calc GR . . . .
C11 C -0.0437(10) 0.5238(11) 0.0912(6) 0.028(3) Uani 1 1 d . . . . .
H11A H 0.0205 0.5938 0.0902 0.042 Uiso 1 1 calc GR . . . .
H11B H -0.1213 0.5346 0.0786 0.042 Uiso 1 1 calc GR . . . .
H11C H -0.0369 0.4595 0.0636 0.042 Uiso 1 1 calc GR . . . .
C12 C 0.3601(11) 0.4450(12) 0.0422(5) 0.030(3) Uani 1 1 d . . . . .
H12A H 0.2737 0.4136 0.0270 0.045 Uiso 1 1 calc GR . . . .
H12B H 0.4020 0.4152 0.0133 0.045 Uiso 1 1 calc GR . . . .
H12C H 0.3850 0.5288 0.0474 0.045 Uiso 1 1 calc GR . . . .
C13 C 0.5673(10) 0.4493(12) 0.1439(6) 0.030(3) Uani 1 1 d . . . . .
H13A H 0.6001 0.5320 0.1452 0.045 Uiso 1 1 calc GR . . . .
H13B H 0.6024 0.4085 0.1158 0.045 Uiso 1 1 calc GR . . . .
H13C H 0.5864 0.4321 0.1843 0.045 Uiso 1 1 calc GR . . . .
C14 C 0.3525(14) 0.2385(10) 0.1065(7) 0.039(3) Uani 1 1 d . . . . .
H14A H 0.3733 0.2151 0.1451 0.058 Uiso 1 1 calc GR . . . .
H14B H 0.3944 0.2103 0.0772 0.058 Uiso 1 1 calc GR . . . .
H14C H 0.2660 0.2061 0.0916 0.058 Uiso 1 1 calc GR . . . .
C15 C 0.5350(9) 0.8615(8) 0.2987(4) 0.0136(11) Uani 1 1 d . U . . .
C16 C 0.5668(9) 0.8065(8) 0.2448(4) 0.0125(18) Uani 1 1 d . U . . .
C17 C 0.5768(9) 0.6969(8) 0.2565(4) 0.0134(18) Uani 1 1 d . . . . .
H17 H 0.5944 0.6429 0.2289 0.016 Uiso 1 1 calc R . . . .
C18 C 0.5554(9) 0.6817(8) 0.3177(4) 0.0132(18) Uani 1 1 d . . . . .
C19 C 0.5318(9) 0.7838(9) 0.3418(4) 0.0150(19) Uani 1 1 d . . . . .
H19 H 0.5159 0.7989 0.3812 0.018 Uiso 1 1 calc R . . . .
C20 C 0.5029(11) 1.0288(10) 0.4019(5) 0.028(3) Uani 1 1 d . . . . .
H20A H 0.4210 0.9785 0.3989 0.042 Uiso 1 1 calc GR . . . .
H20B H 0.5079 1.1082 0.4166 0.042 Uiso 1 1 calc GR . . . .
H20C H 0.5579 1.0055 0.4300 0.042 Uiso 1 1 calc GR . . . .
C21 C 0.7096(10) 1.1086(11) 0.3345(6) 0.031(3) Uani 1 1 d . . . . .
H21A H 0.7576 1.0864 0.3667 0.046 Uiso 1 1 calc GR . . . .
H21B H 0.7173 1.1898 0.3454 0.046 Uiso 1 1 calc GR . . . .
H21C H 0.7380 1.0960 0.2968 0.046 Uiso 1 1 calc GR . . . .
C22 C 0.4468(11) 1.0759(10) 0.2716(7) 0.034(3) Uani 1 1 d . . . . .
H22A H 0.4294 1.0315 0.2307 0.050 Uiso 1 1 calc GR . . . .
H22B H 0.4887 1.1566 0.2713 0.050 Uiso 1 1 calc GR . . . .
H22C H 0.3719 1.0696 0.2859 0.050 Uiso 1 1 calc GR . . . .
C23 C 0.8101(9) 0.9063(12) 0.2130(6) 0.028(3) Uani 1 1 d . . . . .
H23A H 0.8336 0.9646 0.2497 0.043 Uiso 1 1 calc GR . . . .
H23B H 0.8553 0.9357 0.1826 0.043 Uiso 1 1 calc GR . . . .
H23C H 0.8270 0.8369 0.2223 0.043 Uiso 1 1 calc GR . . . .
C24 C 0.6128(12) 1.0062(12) 0.1628(6) 0.035(3) Uani 1 1 d . . . . .
H24A H 0.5273 0.9888 0.1468 0.052 Uiso 1 1 calc GR . . . .
H24B H 0.6587 1.0338 0.1323 0.052 Uiso 1 1 calc GR . . . .
H24C H 0.6369 1.0654 0.1992 0.052 Uiso 1 1 calc GR . . . .
C25 C 0.6006(9) 0.7633(8) 0.1091(4) 0.0136(11) Uani 1 1 d . . . . .
H25A H 0.6364 0.7024 0.1141 0.020 Uiso 1 1 calc GR . . . .
H25B H 0.6301 0.8024 0.0769 0.020 Uiso 1 1 calc GR . . . .
H25C H 0.5134 0.7297 0.0983 0.020 Uiso 1 1 calc GR . . . .
C26 C 0.5731(10) 0.4307(9) 0.3312(5) 0.024(2) Uani 1 1 d . . . . .
H26A H 0.4918 0.3928 0.3367 0.036 Uiso 1 1 calc GR . . . .
H26B H 0.6282 0.3957 0.3514 0.036 Uiso 1 1 calc GR . . . .
H26C H 0.5751 0.4217 0.2880 0.036 Uiso 1 1 calc GR . . . .
C27 C 0.5859(10) 0.6059(10) 0.4440(5) 0.022(2) Uani 1 1 d . . . . .
H27A H 0.6031 0.6874 0.4602 0.033 Uiso 1 1 calc GR . . . .
H27B H 0.6356 0.5737 0.4701 0.033 Uiso 1 1 calc GR . . . .
H27C H 0.5013 0.5650 0.4423 0.033 Uiso 1 1 calc GR . . . .
C28 C 0.7876(10) 0.6493(10) 0.3699(5) 0.024(2) Uani 1 1 d . . . . .
H28A H 0.8066 0.6322 0.3300 0.036 Uiso 1 1 calc GR . . . .
H28B H 0.8285 0.6139 0.3985 0.036 Uiso 1 1 calc GR . . . .
H28C H 0.8142 0.7325 0.3837 0.036 Uiso 1 1 calc GR . . . .
C29 C 0.2181(9) 0.7687(9) 0.3660(4) 0.0144(19) Uani 1 1 d . U . . .
C30 C 0.1731(9) 0.8637(9) 0.3530(5) 0.016(2) Uani 1 1 d . . . . .
C31 C 0.1615(9) 0.8794(9) 0.2918(5) 0.018(2) Uani 1 1 d . . . . .
C32 C 0.1557(9) 0.8838(9) 0.2369(5) 0.0154(19) Uani 1 1 d . . . . .
C33 C 0.1620(9) 0.8810(9) 0.1753(5) 0.017(2) Uani 1 1 d . . . . .
C34 C 0.2315(9) 0.8163(8) 0.1500(4) 0.0139(19) Uani 1 1 d . . . . .
C35 C 0.2136(9) 0.7271(8) 0.4261(4) 0.0143(19) Uani 1 1 d . . . . .
C36 C 0.3104(9) 0.6997(9) 0.4568(5) 0.016(2) Uani 1 1 d . . . . .
H36 H 0.3818 0.7116 0.4411 0.020 Uiso 1 1 calc R . . . .
C37 C 0.3023(11) 0.6545(11) 0.5108(5) 0.027(3) Uani 1 1 d . . . . .
H37 H 0.3685 0.6372 0.5311 0.033 Uiso 1 1 calc R . . . .
C38 C 0.1967(11) 0.6353(10) 0.5345(5) 0.023(2) Uani 1 1 d . . . . .
H38 H 0.1909 0.6036 0.5701 0.028 Uiso 1 1 calc R . . . .
C39 C 0.0992(10) 0.6636(10) 0.5046(5) 0.021(2) Uani 1 1 d . . . . .
H39 H 0.0277 0.6501 0.5203 0.025 Uiso 1 1 calc R . . . .
C40 C 0.1071(9) 0.7122(10) 0.4513(5) 0.019(2) Uani 1 1 d . . . . .
H40 H 0.0429 0.7345 0.4326 0.022 Uiso 1 1 calc R . . . .
C41 C 0.1447(9) 0.9445(9) 0.3989(5) 0.0153(19) Uani 1 1 d . . . . .
C42 C 0.2159(10) 0.9858(9) 0.4589(5) 0.019(2) Uani 1 1 d . . . . .
H42 H 0.2783 0.9556 0.4712 0.022 Uiso 1 1 calc R . . . .
C43 C 0.1949(10) 1.0692(10) 0.4992(5) 0.022(2) Uani 1 1 d . . . . .
H43 H 0.2428 1.0948 0.5385 0.026 Uiso 1 1 calc R . . . .
C44 C 0.1025(12) 1.1159(11) 0.4818(5) 0.028(2) Uani 1 1 d . . . . .
H44 H 0.0889 1.1731 0.5092 0.033 Uiso 1 1 calc R . . . .
C45 C 0.0306(11) 1.0767(11) 0.4232(5) 0.027(2) Uani 1 1 d . . . . .
H45 H -0.0329 1.1061 0.4116 0.032 Uiso 1 1 calc R . . . .
C46 C 0.0534(10) 0.9940(10) 0.3820(5) 0.021(2) Uani 1 1 d . . . . .
H46 H 0.0070 0.9708 0.3423 0.025 Uiso 1 1 calc R . . . .
C47 C 0.0939(8) 0.9489(9) 0.1411(4) 0.0134(19) Uani 1 1 d . . . . .
C48 C 0.1098(10) 1.0653(10) 0.1632(5) 0.021(2) Uani 1 1 d . . . . .
H48 H 0.1662 1.1033 0.1992 0.026 Uiso 1 1 calc R . . . .
C49 C 0.0440(10) 1.1261(11) 0.1330(5) 0.026(2) Uani 1 1 d . . . . .
H49 H 0.0594 1.2053 0.1474 0.031 Uiso 1 1 calc R . . . .
C50 C -0.0453(11) 1.0694(12) 0.0811(5) 0.029(3) Uani 1 1 d . . . . .
H50 H -0.0930 1.1091 0.0620 0.035 Uiso 1 1 calc R . . . .
C51 C -0.0628(11) 0.9522(12) 0.0577(5) 0.029(3) Uani 1 1 d . . . . .
H51 H -0.1203 0.9146 0.0220 0.035 Uiso 1 1 calc R . . . .
C52 C 0.0052(10) 0.8917(10) 0.0873(5) 0.020(2) Uani 1 1 d . . . . .
H52 H -0.0076 0.8134 0.0718 0.025 Uiso 1 1 calc R . . . .
C53 C 0.2636(9) 0.8247(9) 0.0873(4) 0.017(2) Uani 1 1 d . . . . .
C54 C 0.2971(10) 0.9330(9) 0.0674(5) 0.019(2) Uani 1 1 d . . . . .
H54 H 0.2916 0.9997 0.0908 0.023 Uiso 1 1 calc R . . . .
C55 C 0.3382(10) 0.9383(9) 0.0126(5) 0.021(2) Uani 1 1 d . . . . .
H55 H 0.3624 1.0102 -0.0001 0.026 Uiso 1 1 calc R . . . .
C56 C 0.3445(10) 0.8412(10) -0.0238(5) 0.022(2) Uani 1 1 d . . . . .
H56 H 0.3721 0.8470 -0.0606 0.027 Uiso 1 1 calc R . . . .
C57 C 0.3091(13) 0.7338(11) -0.0047(5) 0.031(3) Uani 1 1 d . . . . .
H57 H 0.3127 0.6670 -0.0288 0.037 Uiso 1 1 calc R . . . .
C58 C 0.2684(11) 0.7265(10) 0.0503(5) 0.025(2) Uani 1 1 d . . . . .
H58 H 0.2439 0.6542 0.0626 0.030 Uiso 1 1 calc R . . . .
N1 N 0.2610(8) 0.7137(7) 0.3234(4) 0.0151(16) Uani 1 1 d . . . . .
N2 N 0.2784(8) 0.7519(8) 0.1829(4) 0.0167(17) Uani 1 1 d . . . . .
Si1 Si 0.1168(3) 0.3820(3) 0.31235(12) 0.0178(6) Uani 1 1 d . . . . .
Si2 Si -0.0308(2) 0.4917(2) 0.17136(13) 0.0173(5) Uani 1 1 d . . . . .
Si3 Si 0.3983(3) 0.4010(2) 0.11768(13) 0.0183(6) Uani 1 1 d . . . . .
Si4 Si 0.5453(3) 1.0176(2) 0.32419(13) 0.0192(6) Uani 1 1 d . U . . .
Si5 Si 0.6429(3) 0.8704(3) 0.18236(12) 0.0185(6) Uani 1 1 d . . . . .
Si6 Si 0.6201(2) 0.5896(2) 0.36502(12) 0.0171(5) Uani 1 1 d . . . . .
U1 U 0.33308(3) 0.66348(3) 0.24903(2) 0.00939(11) Uani 1 1 d . . . . .

loop_
_atom_site_aniso_label
_atom_site_aniso_U_11
_atom_site_aniso_U_22
_atom_site_aniso_U_33
_atom_site_aniso_U_23
_atom_site_aniso_U_13
_atom_site_aniso_U_12
C1 0.0065(10) 0.0065(10) 0.0065(10) 0.0012(2) 0.0013(2) 0.0021(3)
C2 0.0065(10) 0.0065(10) 0.0065(10) 0.0012(2) 0.0013(2) 0.0021(3)
C3 0.016(5) 0.012(4) 0.013(4) 0.009(4) 0.002(4) -0.001(4)
C4 0.012(2) 0.012(2) 0.012(2) 0.0018(10) 0.0027(10) 0.0033(11)
C5 0.011(4) 0.010(4) 0.017(5) 0.005(4) 0.003(4) -0.004(4)
C6 0.029(6) 0.017(5) 0.018(5) 0.007(4) 0.006(4) -0.012(5)
C7 0.023(5) 0.027(6) 0.019(5) 0.003(4) 0.013(4) -0.005(5)
C8 0.030(6) 0.044(7) 0.023(6) 0.016(5) 0.003(5) 0.010(6)
C9 0.011(5) 0.017(5) 0.026(6) 0.005(4) -0.004(4) -0.008(4)
C10 0.017(5) 0.024(6) 0.031(6) -0.006(5) 0.003(5) -0.002(5)
C11 0.018(5) 0.034(6) 0.031(6) 0.011(5) -0.002(5) 0.007(5)
C12 0.029(6) 0.046(8) 0.017(5) 0.005(5) 0.008(5) 0.012(6)
C13 0.018(5) 0.042(7) 0.031(6) -0.002(5) 0.009(5) 0.010(5)
C14 0.045(8) 0.017(6) 0.055(9) 0.004(6) 0.027(7) 0.003(6)
C15 0.0136(12) 0.0136(12) 0.0136(12) 0.0025(2) 0.0026(2) 0.0043(4)
C16 0.012(2) 0.012(2) 0.012(2) 0.0026(10) 0.0018(10) 0.0032(11)
C17 0.020(5) 0.014(5) 0.008(4) 0.004(3) 0.007(4) 0.005(4)
C18 0.019(5) 0.015(5) 0.008(4) 0.008(4) 0.005(4) 0.004(4)
C19 0.015(5) 0.019(5) 0.011(4) 0.004(4) 0.004(4) 0.005(4)
C20 0.023(6) 0.024(6) 0.023(6) -0.012(5) 0.000(5) -0.006(5)
C21 0.016(5) 0.023(6) 0.040(7) -0.001(5) 0.003(5) -0.009(5)
C22 0.021(6) 0.017(6) 0.054(8) 0.009(5) -0.004(5) -0.002(5)
C23 0.008(5) 0.043(7) 0.031(6) 0.010(5) 0.007(4) 0.001(5)
C24 0.035(7) 0.041(7) 0.034(7) 0.022(6) 0.007(5) 0.012(6)
C25 0.0136(12) 0.0136(12) 0.0136(12) 0.0025(2) 0.0026(2) 0.0043(4)
C26 0.023(5) 0.013(5) 0.029(6) 0.003(4) -0.013(4) 0.005(4)
C27 0.021(5) 0.021(5) 0.022(5) 0.006(4) 0.001(4) 0.006(4)
C28 0.018(5) 0.025(6) 0.026(6) 0.004(5) 0.000(4) 0.007(5)
C29 0.014(2) 0.014(2) 0.014(2) 0.0026(10) 0.0024(10) 0.0039(11)
C30 0.009(4) 0.016(5) 0.016(5) 0.007(4) -0.001(4) -0.007(4)
C31 0.013(5) 0.018(5) 0.015(5) 0.004(4) -0.004(4) -0.005(4)
C32 0.017(5) 0.019(5) 0.012(5) 0.006(4) 0.005(4) 0.006(4)
C33 0.017(5) 0.017(5) 0.013(5) 0.006(4) 0.000(4) -0.002(4)
C34 0.018(5) 0.014(5) 0.005(4) 0.001(3) 0.000(3) -0.002(4)
C35 0.014(5) 0.013(5) 0.011(4) -0.003(4) 0.003(4) 0.000(4)
C36 0.016(5) 0.018(5) 0.015(5) 0.009(4) 0.004(4) 0.004(4)
C37 0.028(6) 0.036(7) 0.017(5) 0.011(5) -0.002(4) 0.008(5)
C38 0.028(6) 0.026(6) 0.016(5) 0.010(4) 0.006(4) 0.006(5)
C39 0.022(5) 0.028(6) 0.013(5) 0.007(4) 0.012(4) 0.004(5)
C40 0.016(5) 0.026(5) 0.012(5) 0.003(4) 0.002(4) 0.005(4)
C41 0.009(4) 0.019(5) 0.015(5) 0.004(4) 0.002(4) 0.001(4)
C42 0.019(5) 0.018(5) 0.017(5) 0.004(4) 0.004(4) 0.002(4)
C43 0.022(5) 0.022(5) 0.016(5) 0.002(4) -0.001(4) 0.000(4)
C44 0.038(7) 0.029(6) 0.016(5) 0.000(5) 0.007(5) 0.011(5)
C45 0.034(6) 0.039(7) 0.016(5) 0.011(5) 0.009(5) 0.022(6)
C46 0.021(5) 0.030(6) 0.013(5) 0.010(4) 0.002(4) 0.009(5)
C47 0.009(4) 0.019(5) 0.011(4) 0.006(4) 0.005(3) 0.000(4)
C48 0.019(5) 0.034(6) 0.013(5) 0.011(4) 0.005(4) 0.009(5)
C49 0.024(6) 0.030(6) 0.027(6) 0.013(5) 0.008(5) 0.010(5)
C50 0.031(6) 0.046(7) 0.020(5) 0.015(5) 0.009(5) 0.022(6)
C51 0.025(6) 0.046(7) 0.015(5) 0.012(5) -0.003(4) 0.010(5)
C52 0.022(5) 0.024(5) 0.012(5) 0.002(4) 0.000(4) 0.005(5)
C53 0.021(5) 0.022(5) 0.009(4) 0.008(4) 0.000(4) 0.004(4)
C54 0.021(5) 0.016(5) 0.015(5) 0.004(4) 0.002(4) 0.000(4)
C55 0.024(5) 0.019(5) 0.018(5) 0.012(4) 0.004(4) -0.002(4)
C56 0.020(5) 0.029(6) 0.013(5) 0.009(4) 0.002(4) 0.000(5)
C57 0.051(8) 0.027(6) 0.013(5) 0.007(4) 0.014(5) 0.003(6)
C58 0.041(7) 0.016(5) 0.015(5) 0.011(4) 0.006(5) -0.001(5)
N1 0.021(4) 0.018(4) 0.009(4) 0.001(3) 0.005(3) 0.009(4)
N2 0.018(4) 0.021(4) 0.010(4) 0.005(3) 0.005(3) 0.003(4)
Si1 0.0161(13) 0.0223(14) 0.0089(12) 0.0054(10) 0.0029(10) -0.0043(11)
Si2 0.0110(12) 0.0195(14) 0.0164(13) 0.0030(10) -0.0004(10) -0.0012(11)
Si3 0.0194(13) 0.0179(13) 0.0163(13) 0.0011(10) 0.0078(11) 0.0026(11)
Si4 0.0137(13) 0.0135(13) 0.0223(14) 0.0001(11) -0.0003(11) -0.0047(11)
Si5 0.0185(13) 0.0210(14) 0.0111(12) 0.0074(10) 0.0020(10) -0.0029(11)
Si6 0.0158(13) 0.0185(13) 0.0139(12) 0.0051(10) -0.0011(10) 0.0018(11)
U1 0.00995(17) 0.01148(17) 0.00492(16) 0.00335(11) 0.00115(10) -0.00003(12)

loop_
_atom_type_symbol
_atom_type_description
_atom_type_scat_dispersion_real
_atom_type_scat_dispersion_imag
_atom_type_scat_source
C C 0.0181 0.0091 'International Tables Vol C Tables 4.2.6.8 and 6.1.1.4'
H H 0.0000 0.0000 'International Tables Vol C Tables 4.2.6.8 and 6.1.1.4'
N N 0.0311 0.0180 'International Tables Vol C Tables 4.2.6.8 and 6.1.1.4'
Si Si 0.2541 0.3302 'International Tables Vol C Tables 4.2.6.8 and 6.1.1.4'
U U -4.3638 13.4090 'International Tables Vol C Tables 4.2.6.8 and 6.1.1.4'

loop_
_geom_angle_atom_site_label_1
_geom_angle_atom_site_label_2
_geom_angle_atom_site_label_3
_geom_angle
_geom_angle_site_symmetry_1
_geom_angle_site_symmetry_3
_geom_angle_publ_flag
C2 C1 C5 105.1(8) . . ?
C2 C1 Si1 132.0(7) . . ?
C2 C1 U1 75.1(5) . . ?
C5 C1 Si1 121.1(6) . . ?
C5 C1 U1 75.8(5) . . ?
Si1 C1 U1 125.9(4) . . ?
C1 C2 C3 111.0(8) . . ?
C1 C2 Si2 132.0(7) . . ?
C1 C2 U1 76.2(5) . . ?
C3 C2 Si2 116.4(6) . . ?
C3 C2 U1 76.0(5) . . ?
Si2 C2 U1 122.3(4) . . ?
C2 C3 H3 125.7 . . ?
C2 C3 C4 108.7(8) . . ?
C2 C3 U1 74.5(5) . . ?
C4 C3 H3 125.7 . . ?
C4 C3 U1 77.4(6) . . ?
U1 C3 H3 114.6 . . ?
C3 C4 C5 104.6(8) . . ?
C3 C4 Si3 121.8(7) . . ?
C3 C4 U1 73.4(5) . . ?
C5 C4 Si3 129.8(7) . . ?
C5 C4 U1 73.8(5) . . ?
Si3 C4 U1 134.4(4) . . ?
C1 C5 C4 110.7(8) . . ?
C1 C5 H5 124.7 . . ?
C1 C5 U1 74.4(5) . . ?
C4 C5 H5 124.7 . . ?
C4 C5 U1 76.7(5) . . ?
U1 C5 H5 116.0 . . ?
H6A C6 H6B 109.5 . . ?
H6A C6 H6C 109.5 . . ?
H6B C6 H6C 109.5 . . ?
Si1 C6 H6A 109.5 . . ?
Si1 C6 H6B 109.5 . . ?
Si1 C6 H6C 109.5 . . ?
H7A C7 H7B 109.5 . . ?
H7A C7 H7C 109.5 . . ?
H7B C7 H7C 109.5 . . ?
Si1 C7 H7A 109.5 . . ?
Si1 C7 H7B 109.5 . . ?
Si1 C7 H7C 109.5 . . ?
H8A C8 H8B 109.5 . . ?
H8A C8 H8C 109.5 . . ?
H8B C8 H8C 109.5 . . ?
Si1 C8 H8A 109.5 . . ?
Si1 C8 H8B 109.5 . . ?
Si1 C8 H8C 109.5 . . ?
H9A C9 H9B 109.5 . . ?
H9A C9 H9C 109.5 . . ?
H9B C9 H9C 109.5 . . ?
Si2 C9 H9A 109.5 . . ?
Si2 C9 H9B 109.5 . . ?
Si2 C9 H9C 109.5 . . ?
H10A C10 H10B 109.5 . . ?
H10A C10 H10C 109.5 . . ?
H10B C10 H10C 109.5 . . ?
Si2 C10 H10A 109.5 . . ?
Si2 C10 H10B 109.5 . . ?
Si2 C10 H10C 109.5 . . ?
H11A C11 H11B 109.5 . . ?
H11A C11 H11C 109.5 . . ?
H11B C11 H11C 109.5 . . ?
Si2 C11 H11A 109.5 . . ?
Si2 C11 H11B 109.5 . . ?
Si2 C11 H11C 109.5 . . ?
H12A C12 H12B 109.5 . . ?
H12A C12 H12C 109.5 . . ?
H12B C12 H12C 109.5 . . ?
Si3 C12 H12A 109.5 . . ?
Si3 C12 H12B 109.5 . . ?
Si3 C12 H12C 109.5 . . ?
H13A C13 H13B 109.5 . . ?
H13A C13 H13C 109.5 . . ?
H13B C13 H13C 109.5 . . ?
Si3 C13 H13A 109.5 . . ?
Si3 C13 H13B 109.5 . . ?
Si3 C13 H13C 109.5 . . ?
H14A C14 H14B 109.5 . . ?
H14A C14 H14C 109.5 . . ?
H14B C14 H14C 109.5 . . ?
Si3 C14 H14A 109.5 . . ?
Si3 C14 H14B 109.5 . . ?
Si3 C14 H14C 109.5 . . ?
C16 C15 Si4 130.4(7) . . ?
C16 C15 U1 75.0(5) . . ?
C19 C15 C16 105.9(8) . . ?
C19 C15 Si4 120.8(7) . . ?
C19 C15 U1 74.0(6) . . ?
Si4 C15 U1 130.9(5) . . ?
C15 C16 Si5 131.3(7) . . ?
C15 C16 U1 74.9(5) . . ?
C17 C16 C15 107.2(8) . . ?
C17 C16 Si5 117.7(7) . . ?
C17 C16 U1 72.5(5) . . ?
Si5 C16 U1 134.8(4) . . ?
C16 C17 H17 124.9 . . ?
C16 C17 C18 110.1(8) . . ?
C16 C17 U1 77.7(6) . . ?
C18 C17 H17 124.9 . . ?
C18 C17 U1 75.3(6) . . ?
U1 C17 H17 114.0 . . ?
C17 C18 Si6 124.3(7) . . ?
C17 C18 U1 74.0(5) . . ?
C19 C18 C17 104.8(8) . . ?
C19 C18 Si6 124.7(7) . . ?
C19 C18 U1 75.9(6) . . ?
Si6 C18 U1 136.9(5) . . ?
C15 C19 H19 124.0 . . ?
C15 C19 U1 76.3(6) . . ?
C18 C19 C15 111.9(8) . . ?
C18 C19 H19 124.0 . . ?
C18 C19 U1 74.6(6) . . ?
U1 C19 H19 116.7 . . ?
H20A C20 H20B 109.5 . . ?
H20A C20 H20C 109.5 . . ?
H20B C20 H20C 109.5 . . ?
Si4 C20 H20A 109.5 . . ?
Si4 C20 H20B 109.5 . . ?
Si4 C20 H20C 109.5 . . ?
H21A C21 H21B 109.5 . . ?
H21A C21 H21C 109.5 . . ?
H21B C21 H21C 109.5 . . ?
Si4 C21 H21A 109.5 . . ?
Si4 C21 H21B 109.5 . . ?
Si4 C21 H21C 109.5 . . ?
H22A C22 H22B 109.5 . . ?
H22A C22 H22C 109.5 . . ?
H22B C22 H22C 109.5 . . ?
Si4 C22 H22A 109.5 . . ?
Si4 C22 H22B 109.5 . . ?
Si4 C22 H22C 109.5 . . ?
H23A C23 H23B 109.5 . . ?
H23A C23 H23C 109.5 . . ?
H23B C23 H23C 109.5 . . ?
Si5 C23 H23A 109.5 . . ?
Si5 C23 H23B 109.5 . . ?
Si5 C23 H23C 109.5 . . ?
H24A C24 H24B 109.5 . . ?
H24A C24 H24C 109.5 . . ?
H24B C24 H24C 109.5 . . ?
Si5 C24 H24A 109.5 . . ?
Si5 C24 H24B 109.5 . . ?
Si5 C24 H24C 109.5 . . ?
H25A C25 H25B 109.5 . . ?
H25A C25 H25C 109.5 . . ?
H25B C25 H25C 109.5 . . ?
Si5 C25 H25A 109.5 . . ?
Si5 C25 H25B 109.5 . . ?
Si5 C25 H25C 109.5 . . ?
H26A C26 H26B 109.5 . . ?
H26A C26 H26C 109.5 . . ?
H26B C26 H26C 109.5 . . ?
Si6 C26 H26A 109.5 . . ?
Si6 C26 H26B 109.5 . . ?
Si6 C26 H26C 109.5 . . ?
H27A C27 H27B 109.5 . . ?
H27A C27 H27C 109.5 . . ?
H27B C27 H27C 109.5 . . ?
Si6 C27 H27A 109.5 . . ?
Si6 C27 H27B 109.5 . . ?
Si6 C27 H27C 109.5 . . ?
H28A C28 H28B 109.5 . . ?
H28A C28 H28C 109.5 . . ?
H28B C28 H28C 109.5 . . ?
Si6 C28 H28A 109.5 . . ?
Si6 C28 H28B 109.5 . . ?
Si6 C28 H28C 109.5 . . ?
C30 C29 C35 121.3(9) . . ?
N1 C29 C30 120.1(9) . . ?
N1 C29 C35 118.6(9) . . ?
C29 C30 C41 125.1(9) . . ?
C31 C30 C29 115.3(10) . . ?
C31 C30 C41 119.6(9) . . ?
C32 C31 C30 173.5(12) . . ?
C31 C32 C33 171.8(11) . . ?
C32 C33 C34 118.0(9) . . ?
C32 C33 C47 116.5(9) . . ?
C34 C33 C47 125.5(9) . . ?
C33 C34 C53 122.5(9) . . ?
N2 C34 C33 120.1(9) . . ?
N2 C34 C53 117.3(9) . . ?
C36 C35 C29 121.3(9) . . ?
C36 C35 C40 119.1(9) . . ?
C40 C35 C29 119.5(9) . . ?
C35 C36 H36 119.6 . . ?
C35 C36 C37 120.8(10) . . ?
C37 C36 H36 119.6 . . ?
C36 C37 H37 119.8 . . ?
C38 C37 C36 120.4(11) . . ?
C38 C37 H37 119.8 . . ?
C37 C38 H38 120.2 . . ?
C37 C38 C39 119.5(10) . . ?
C39 C38 H38 120.2 . . ?
C38 C39 H39 119.6 . . ?
C38 C39 C40 120.8(10) . . ?
C40 C39 H39 119.6 . . ?
C35 C40 H40 120.4 . . ?
C39 C40 C35 119.3(10) . . ?
C39 C40 H40 120.4 . . ?
C42 C41 C30 122.2(9) . . ?
C46 C41 C30 120.1(9) . . ?
C46 C41 C42 117.3(10) . . ?
C41 C42 H42 119.3 . . ?
C43 C42 C41 121.3(10) . . ?
C43 C42 H42 119.3 . . ?
C42 C43 H43 119.8 . . ?
C42 C43 C44 120.4(10) . . ?
C44 C43 H43 119.8 . . ?
C43 C44 H44 120.2 . . ?
C43 C44 C45 119.6(11) . . ?
C45 C44 H44 120.2 . . ?
C44 C45 H45 120.0 . . ?
C46 C45 C44 119.9(11) . . ?
C46 C45 H45 120.0 . . ?
C41 C46 H46 119.3 . . ?
C45 C46 C41 121.3(10) . . ?
C45 C46 H46 119.3 . . ?
C48 C47 C33 121.6(9) . . ?
C48 C47 C52 118.4(9) . . ?
C52 C47 C33 119.9(9) . . ?
C47 C48 H48 119.3 . . ?
C49 C48 C47 121.5(10) . . ?
C49 C48 H48 119.3 . . ?
C48 C49 H49 119.9 . . ?
C48 C49 C50 120.2(12) . . ?
C50 C49 H49 119.9 . . ?
C49 C50 H50 120.3 . . ?
C49 C50 C51 119.5(11) . . ?
C51 C50 H50 120.3 . . ?
C50 C51 H51 119.8 . . ?
C52 C51 C50 120.3(11) . . ?
C52 C51 H51 119.8 . . ?
C47 C52 H52 120.0 . . ?
C51 C52 C47 120.1(11) . . ?
C51 C52 H52 120.0 . . ?
C54 C53 C34 120.9(9) . . ?
C58 C53 C34 119.9(9) . . ?
C58 C53 C54 119.1(9) . . ?
C53 C54 H54 120.6 . . ?
C55 C54 C53 118.8(10) . . ?
C55 C54 H54 120.6 . . ?
C54 C55 H55 118.9 . . ?
C56 C55 C54 122.2(10) . . ?
C56 C55 H55 118.9 . . ?
C55 C56 H56 120.5 . . ?
C55 C56 C57 119.0(10) . . ?
C57 C56 H56 120.5 . . ?
C56 C57 H57 120.1 . . ?
C58 C57 C56 119.8(11) . . ?
C58 C57 H57 120.1 . . ?
C53 C58 C57 121.1(10) . . ?
C53 C58 H58 119.4 . . ?
C57 C58 H58 119.4 . . ?
C29 N1 U1 166.8(7) . . ?
C34 N2 U1 167.5(7) . . ?
C6 Si1 C1 109.4(4) . . ?
C6 Si1 C8 108.1(6) . . ?
C7 Si1 C1 113.8(5) . . ?
C7 Si1 C6 106.5(5) . . ?
C7 Si1 C8 109.6(6) . . ?
C8 Si1 C1 109.3(5) . . ?
C9 Si2 C2 106.5(4) . . ?
C10 Si2 C2 116.6(5) . . ?
C10 Si2 C9 110.2(5) . . ?
C11 Si2 C2 108.0(5) . . ?
C11 Si2 C9 108.4(5) . . ?
C11 Si2 C10 107.0(6) . . ?
C12 Si3 C4 109.1(5) . . ?
C12 Si3 C13 109.8(6) . . ?
C13 Si3 C4 117.3(5) . . ?
C14 Si3 C4 107.3(5) . . ?
C14 Si3 C12 109.0(7) . . ?
C14 Si3 C13 104.1(7) . . ?
C15 Si4 C21 107.5(5) . . ?
C20 Si4 C15 107.2(5) . . ?
C20 Si4 C21 107.1(6) . . ?
C22 Si4 C15 115.3(5) . . ?
C22 Si4 C20 109.2(6) . . ?
C22 Si4 C21 110.2(6) . . ?
C23 Si5 C16 104.5(5) . . ?
C23 Si5 C24 108.6(6) . . ?
C24 Si5 C16 116.0(5) . . ?
C25 Si5 C16 112.1(4) . . ?
C25 Si5 C23 108.9(5) . . ?
C25 Si5 C24 106.6(5) . . ?
C26 Si6 C18 115.7(5) . . ?
C27 Si6 C18 111.2(5) . . ?
C27 Si6 C26 109.1(5) . . ?
C28 Si6 C18 104.4(5) . . ?
C28 Si6 C26 107.0(5) . . ?
C28 Si6 C27 109.2(5) . . ?
C1 U1 C3 48.8(3) . . ?
C1 U1 C4 49.7(3) . . ?
C1 U1 C5 29.8(3) . . ?
C1 U1 C15 154.3(3) . . ?
C1 U1 C16 147.3(3) . . ?
C2 U1 C1 28.7(2) . . ?
C2 U1 C3 29.5(3) . . ?
C2 U1 C4 48.4(3) . . ?
C2 U1 C5 47.3(3) . . ?
C2 U1 C15 177.0(3) . . ?
C2 U1 C16 149.4(3) . . ?
C2 U1 C19 153.2(3) . . ?
C3 U1 C4 29.2(3) . . ?
C3 U1 C5 47.7(3) . . ?
C3 U1 C15 149.4(3) . . ?
C3 U1 C16 120.0(3) . . ?
C5 U1 C4 29.5(3) . . ?
C5 U1 C15 135.3(3) . . ?
C5 U1 C16 117.7(3) . . ?
C15 U1 C4 132.4(3) . . ?
C15 U1 C16 30.0(3) . . ?
C16 U1 C4 104.2(3) . . ?
C17 U1 C1 118.2(3) . . ?
C17 U1 C2 132.0(3) . . ?
C17 U1 C3 108.8(3) . . ?
C17 U1 C4 83.9(3) . . ?
C17 U1 C5 89.4(3) . . ?
C17 U1 C15 49.4(3) . . ?
C17 U1 C16 29.8(3) . . ?
C17 U1 C18 30.6(3) . . ?
C17 U1 C19 48.6(3) . . ?
C18 U1 C1 106.7(3) . . ?
C18 U1 C2 132.7(3) . . ?
C18 U1 C3 124.7(3) . . ?
C18 U1 C4 95.5(3) . . ?
C18 U1 C5 85.9(3) . . ?
C18 U1 C15 50.1(3) . . ?
C18 U1 C16 50.2(3) . . ?
C18 U1 C19 29.5(3) . . ?
C19 U1 C1 124.6(3) . . ?
C19 U1 C3 154.2(3) . . ?
C19 U1 C4 125.1(3) . . ?
C19 U1 C5 112.3(3) . . ?
C19 U1 C15 29.8(3) . . ?
C19 U1 C16 48.8(3) . . ?
N1 U1 C1 86.2(3) . . ?
N1 U1 C2 95.1(3) . . ?
N1 U1 C3 124.2(3) . . ?
N1 U1 C4 135.8(3) . . ?
N1 U1 C5 109.5(3) . . ?
N1 U1 C15 85.4(3) . . ?
N1 U1 C16 115.5(3) . . ?
N1 U1 C17 122.6(3) . . ?
N1 U1 C18 95.3(3) . . ?
N1 U1 C19 74.4(3) . . ?
N2 U1 C1 116.3(3) . . ?
N2 U1 C2 87.6(3) . . ?
N2 U1 C3 77.1(3) . . ?
N2 U1 C4 99.1(3) . . ?
N2 U1 C5 124.7(3) . . ?
N2 U1 C15 89.4(3) . . ?
N2 U1 C16 83.6(3) . . ?
N2 U1 C17 108.2(3) . . ?
N2 U1 C18 133.7(3) . . ?
N2 U1 C19 118.7(3) . . ?
N2 U1 N1 103.7(3) . . ?

loop_
_geom_bond_atom_site_label_1
_geom_bond_atom_site_label_2
_geom_bond_distance
_geom_bond_site_symmetry_2
_geom_bond_publ_flag
C1 C2 1.372(12) . ?
C1 C5 1.429(13) . ?
C1 Si1 1.874(9) . ?
C1 U1 2.772(8) . ?
C2 C3 1.409(13) . ?
C2 Si2 1.951(9) . ?
C2 U1 2.758(8) . ?
C3 H3 0.9300 . ?
C3 C4 1.414(13) . ?
C3 U1 2.777(10) . ?
C4 C5 1.431(13) . ?
C4 Si3 1.883(10) . ?
C4 U1 2.828(9) . ?
C5 H5 0.9300 . ?
C5 U1 2.790(9) . ?
C6 H6A 0.9600 . ?
C6 H6B 0.9600 . ?
C6 H6C 0.9600 . ?
C6 Si1 1.867(11) . ?
C7 H7A 0.9600 . ?
C7 H7B 0.9600 . ?
C7 H7C 0.9600 . ?
C7 Si1 1.865(12) . ?
C8 H8A 0.9600 . ?
C8 H8B 0.9600 . ?
C8 H8C 0.9600 . ?
C8 Si1 1.873(12) . ?
C9 H9A 0.9600 . ?
C9 H9B 0.9600 . ?
C9 H9C 0.9600 . ?
C9 Si2 1.875(10) . ?
C10 H10A 0.9600 . ?
C10 H10B 0.9600 . ?
C10 H10C 0.9600 . ?
C10 Si2 1.875(12) . ?
C11 H11A 0.9600 . ?
C11 H11B 0.9600 . ?
C11 H11C 0.9600 . ?
C11 Si2 1.873(12) . ?
C12 H12A 0.9600 . ?
C12 H12B 0.9600 . ?
C12 H12C 0.9600 . ?
C12 Si3 1.863(12) . ?
C13 H13A 0.9600 . ?
C13 H13B 0.9600 . ?
C13 H13C 0.9600 . ?
C13 Si3 1.866(12) . ?
C14 H14A 0.9600 . ?
C14 H14B 0.9600 . ?
C14 H14C 0.9600 . ?
C14 Si3 1.861(12) . ?
C15 C16 1.449(13) . ?
C15 C19 1.429(13) . ?
C15 Si4 1.871(10) . ?
C15 U1 2.795(10) . ?
C16 C17 1.422(13) . ?
C16 Si5 1.889(10) . ?
C16 U1 2.797(9) . ?
C17 H17 0.9300 . ?
C17 C18 1.447(12) . ?
C17 U1 2.731(10) . ?
C18 C19 1.405(14) . ?
C18 Si6 1.870(10) . ?
C18 U1 2.748(10) . ?
C19 H19 0.9300 . ?
C19 U1 2.765(10) . ?
C20 H20A 0.9600 . ?
C20 H20B 0.9600 . ?
C20 H20C 0.9600 . ?
C20 Si4 1.870(12) . ?
C21 H21A 0.9600 . ?
C21 H21B 0.9600 . ?
C21 H21C 0.9600 . ?
C21 Si4 1.876(11) . ?
C22 H22A 0.9600 . ?
C22 H22B 0.9600 . ?
C22 H22C 0.9600 . ?
C22 Si4 1.869(13) . ?
C23 H23A 0.9600 . ?
C23 H23B 0.9600 . ?
C23 H23C 0.9600 . ?
C23 Si5 1.872(11) . ?
C24 H24A 0.9600 . ?
C24 H24B 0.9600 . ?
C24 H24C 0.9600 . ?
C24 Si5 1.874(13) . ?
C25 H25A 0.9600 . ?
C25 H25B 0.9600 . ?
C25 H25C 0.9600 . ?
C25 Si5 1.858(10) . ?
C26 H26A 0.9600 . ?
C26 H26B 0.9600 . ?
C26 H26C 0.9600 . ?
C26 Si6 1.866(11) . ?
C27 H27A 0.9600 . ?
C27 H27B 0.9600 . ?
C27 H27C 0.9600 . ?
C27 Si6 1.861(11) . ?
C28 H28A 0.9600 . ?
C28 H28B 0.9600 . ?
C28 H28C 0.9600 . ?
C28 Si6 1.858(11) . ?
C29 C30 1.445(14) . ?
C29 C35 1.494(13) . ?
C29 N1 1.332(13) . ?
C30 C31 1.394(14) . ?
C30 C41 1.469(15) . ?
C31 C32 1.227(14) . ?
C32 C33 1.383(14) . ?
C33 C34 1.410(15) . ?
C33 C47 1.503(14) . ?
C34 C53 1.508(13) . ?
C34 N2 1.316(13) . ?
C35 C36 1.382(14) . ?
C35 C40 1.412(14) . ?
C36 H36 0.9300 . ?
C36 C37 1.391(14) . ?
C37 H37 0.9300 . ?
C37 C38 1.382(17) . ?
C38 H38 0.9300 . ?
C38 C39 1.387(16) . ?
C39 H39 0.9300 . ?
C39 C40 1.397(14) . ?
C40 H40 0.9300 . ?
C41 C42 1.412(14) . ?
C41 C46 1.398(14) . ?
C42 H42 0.9300 . ?
C42 C43 1.368(16) . ?
C43 H43 0.9300 . ?
C43 C44 1.389(17) . ?
C44 H44 0.9300 . ?
C44 C45 1.389(16) . ?
C45 H45 0.9300 . ?
C45 C46 1.384(16) . ?
C46 H46 0.9300 . ?
C47 C48 1.383(16) . ?
C47 C52 1.415(14) . ?
C48 H48 0.9300 . ?
C48 C49 1.377(16) . ?
C49 H49 0.9300 . ?
C49 C50 1.388(17) . ?
C50 H50 0.9300 . ?
C50 C51 1.395(19) . ?
C51 H51 0.9300 . ?
C51 C52 1.385(16) . ?
C52 H52 0.9300 . ?
C53 C54 1.406(14) . ?
C53 C58 1.381(16) . ?
C54 H54 0.9300 . ?
C54 C55 1.380(15) . ?
C55 H55 0.9300 . ?
C55 C56 1.370(17) . ?
C56 H56 0.9300 . ?
C56 C57 1.390(16) . ?
C57 H57 0.9300 . ?
C57 C58 1.382(15) . ?
C58 H58 0.9300 . ?
N1 U1 2.068(8) . ?
N2 U1 2.066(8) . ?
